data_4319501
loop_
_publ_author_name
'H. Nakano'
'T. Ozeki'
'A. Yagasaki'

_publ_section_title
;
 Synthesis and Structural Characterization of a New Series of
 Vanadoselenites, [SexV4-xO12-x](4-x)- (x = 1, 2)
;
_journal_name_full 'Inorganic Chemistry'
_journal_page_first 1816
_journal_page_last 1819
_journal_paper_doi 10.1021/ic0010508
_journal_volume 40
_journal_year 2001
_chemical_formula_sum 'C48 H109 N3 O11.5 Se V3'
_chemical_formula_weight 1144.16
_chemical_name_systematic
;
 ?
;
_space_group_IT_number 18
_symmetry_cell_setting orthorhombic
_symmetry_space_group_name_Hall 'P 2 2ab'
_symmetry_space_group_name_H-M 'P 21 21 2'
_atom_sites_solution_hydrogens geom
_atom_sites_solution_primary direct
_atom_sites_solution_secondary difmap
_audit_creation_method SHELXL-97
_cell_angle_alpha 90.00
_cell_angle_beta 90.00
_cell_angle_gamma 90.00
_cell_formula_units_Z 8
_cell_length_a 22.328(5)
_cell_length_b 44.099(9)
_cell_length_c 12.287(3)
_cell_measurement_reflns_used 8192
_cell_measurement_temperature 93(2)
_cell_volume 12098(5)
_computing_cell_refinement 'Siemens SMART'
_computing_data_collection 'Siemens SMART'
_computing_data_reduction 'Siemens SAINT'
_computing_molecular_graphics ORTEP-III
_computing_publication_material SHELXL-97
_computing_structure_refinement 'SHELXL-97 (Sheldrick, 1997)'
_computing_structure_solution 'SHELXS-97 (Sheldrick, 1990)'
_diffrn_ambient_temperature 93(2)
_diffrn_measured_fraction_theta_full 0.999
_diffrn_measured_fraction_theta_max 0.999
_diffrn_measurement_method '\w scans'
_diffrn_radiation_monochromator graphite
_diffrn_radiation_source 'rotating anode'
_diffrn_radiation_type MoK\a
_diffrn_radiation_wavelength 0.71073
_diffrn_reflns_av_R_equivalents 0.0969
_diffrn_reflns_av_sigmaI/netI 0.1110
_diffrn_reflns_limit_h_max 29
_diffrn_reflns_limit_h_min -25
_diffrn_reflns_limit_k_max 57
_diffrn_reflns_limit_k_min -57
_diffrn_reflns_limit_l_max 15
_diffrn_reflns_limit_l_min -16
_diffrn_reflns_number 96250
_diffrn_reflns_theta_full 27.88
_diffrn_reflns_theta_max 27.88
_diffrn_reflns_theta_min 1.02
_exptl_absorpt_coefficient_mu 1.108
_exptl_absorpt_correction_T_max 1.0000
_exptl_absorpt_correction_T_min 0.7199
_exptl_absorpt_correction_type sadabs
_exptl_crystal_colour colorless
_exptl_crystal_density_diffrn 1.256
_exptl_crystal_density_method 'not measured'
_exptl_crystal_F_000 4904
_exptl_crystal_size_max 0.22
_exptl_crystal_size_mid 0.14
_exptl_crystal_size_min 0.10
_refine_diff_density_max 0.999
_refine_diff_density_min -1.333
_refine_diff_density_rms 0.151
_refine_ls_abs_structure_details 'Flack H D (1983), Acta Cryst. A39, 876-881'
_refine_ls_abs_structure_Flack 0.11(6)
_refine_ls_extinction_method none
_refine_ls_goodness_of_fit_ref 1.029
_refine_ls_hydrogen_treatment mixed
_refine_ls_matrix_type full
_refine_ls_number_parameters 683
_refine_ls_number_reflns 28810
_refine_ls_number_restraints 168
_refine_ls_restrained_S_all 2.951
_refine_ls_R_factor_all 0.1805
_refine_ls_R_factor_gt 0.1210
_refine_ls_shift/su_max 0.061
_refine_ls_shift/su_mean 0.005
_refine_ls_structure_factor_coef Fsqd
_refine_ls_weighting_details 'calc w=1/[\s^2^(Fo^2^)+(0.1899P)^2^+46.6033P] where P=(Fo^2^+2Fc^2^)/3'
_refine_ls_weighting_scheme calc
_refine_ls_wR_factor_gt 0.3239
_refine_ls_wR_factor_ref 0.3575
_reflns_number_gt 16719
_reflns_number_total 28810
_reflns_threshold_expression >2sigma(I)
_cod_data_source_file ic0010508_1.cif
_cod_data_source_block sev3
_cod_depositor_comments
;
The following automatic conversions were performed:

'_symmetry_cell_setting' value 'Orthorhombic' changed to
'orthorhombic' according to the built-in table from CIF Core
dictionary named 'cif_core.dic' version 2.4.1 from 2010-06-29.

Automatic conversion script
Id: cif_fix_values 1646 2011-03-28 12:23:43Z adriana 
;
_cod_original_cell_volume 12098(4)
_cod_original_formula_sum 'C48 H109 N3 O11.50 Se V3'
_cod_database_code 4319501

loop_
_symmetry_equiv_pos_as_xyz
'x, y, z'
'-x, -y, z'
'-x+1/2, y+1/2, -z'
'x+1/2, -y+1/2, -z'

loop_
_atom_site_label
_atom_site_type_symbol
_atom_site_fract_x
_atom_site_fract_y
_atom_site_fract_z
_atom_site_U_iso_or_equiv
_atom_site_adp_type
_atom_site_occupancy
_atom_site_symmetry_multiplicity
_atom_site_calc_flag
_atom_site_refinement_flags
_atom_site_disorder_assembly
_atom_site_disorder_group
Se1 Se 0.31174(15) 0.37211(9) 0.4609(2) 0.0518(9) Uani 1 1 d . . .
V1 V 0.1739(2) 0.38813(12) 0.4377(3) 0.0397(12) Uani 1 1 d . . .
V2 V 0.1270(2) 0.36436(12) 0.6904(3) 0.0387(12) Uani 1 1 d . . .
V3 V 0.2744(2) 0.36956(14) 0.7193(4) 0.0431(12) Uani 1 1 d . . .
O1 O 0.3698(13) 0.3941(8) 0.468(2) 0.093(11) Uani 1 1 d . . .
O2 O 0.1445(10) 0.4152(5) 0.3617(16) 0.045(5) Uani 1 1 d . . .
O3 O 0.1781(11) 0.3567(4) 0.3678(15) 0.047(5) Uani 1 1 d . . .
O4 O 0.0941(9) 0.3856(6) 0.7828(16) 0.055(6) Uani 1 1 d . . .
O5 O 0.0855(9) 0.3335(6) 0.677(2) 0.055(6) Uani 1 1 d . . .
O6 O 0.2726(11) 0.4067(6) 0.7222(18) 0.061(6) Uani 1 1 d . . .
O7 O 0.3166(10) 0.3580(7) 0.8184(18) 0.068(7) Uani 1 1 d . . .
O8 O 0.2542(11) 0.3987(5) 0.4678(18) 0.053(5) Uani 1 1 d . . .
O9 O 0.1322(11) 0.3838(5) 0.5612(15) 0.053(6) Uani 1 1 d . . .
O10 O 0.2018(9) 0.3535(6) 0.7331(16) 0.053(6) Uani 1 1 d . . .
O11 O 0.3059(10) 0.3548(5) 0.5870(15) 0.044(5) Uani 1 1 d . . .
Se2 Se 0.1994(2) 0.18313(9) 0.2538(3) 0.0739(13) Uani 1 1 d . . .
V4 V 0.1974(3) 0.11152(14) 0.2229(4) 0.0509(14) Uani 1 1 d . . .
V5 V 0.2452(2) 0.09129(12) 0.4787(4) 0.0398(11) Uani 1 1 d . . .
V6 V 0.2125(3) 0.16465(12) 0.5099(4) 0.0488(13) Uani 1 1 d . . .
O12 O 0.145(2) 0.2076(7) 0.265(3) 0.135(18) Uani 1 1 d . . .
O13 O 0.1479(11) 0.0935(7) 0.1495(18) 0.066(7) Uani 1 1 d . . .
O14 O 0.2563(11) 0.1185(6) 0.1501(18) 0.062(7) Uani 1 1 d . . .
O15 O 0.2060(10) 0.0729(5) 0.5672(15) 0.046(5) Uani 1 1 d . . .
O16 O 0.3109(11) 0.0750(6) 0.472(3) 0.074(8) Uani 1 1 d . . .
O17 O 0.1428(12) 0.1580(6) 0.515(2) 0.070(7) Uani 1 1 d . . .
O18 O 0.2324(13) 0.1876(6) 0.611(2) 0.066(7) Uani 1 1 d . . .
O19 O 0.1632(11) 0.1489(6) 0.2597(18) 0.057(6) Uani 1 1 d . . .
O20 O 0.2117(13) 0.0908(6) 0.3441(17) 0.067(7) Uani 1 1 d . . .
O21 O 0.2554(12) 0.1298(5) 0.5197(19) 0.062(6) Uani 1 1 d . . .
O22 O 0.2327(12) 0.1843(6) 0.3793(19) 0.061(6) Uani 1 1 d . . .
O23 O 0.375(3) 0.4358(16) 0.630(6) 0.20(3) Uiso 1 1 d . . .
N1 N 0.4264(10) 0.1220(4) 0.3051(16) 0.063(8) Uiso 1 1 d D . .
C1 C 0.3874(11) 0.1414(8) 0.379(3) 0.074(11) Uiso 1 1 d D . .
H1A H 0.3560 0.1511 0.3347 0.089 Uiso 1 1 calc R . .
H1B H 0.3671 0.1279 0.4322 0.089 Uiso 1 1 calc R . .
C2 C 0.4200(15) 0.1657(10) 0.442(4) 0.12(2) Uiso 1 1 d D . .
H2A H 0.4471 0.1769 0.3925 0.149 Uiso 1 1 calc R . .
H2B H 0.4446 0.1563 0.4999 0.149 Uiso 1 1 calc R . .
C3 C 0.375(2) 0.1877(10) 0.493(5) 0.13(2) Uiso 1 1 d D . .
H3A H 0.3401 0.1903 0.4439 0.159 Uiso 1 1 calc R . .
H3B H 0.3604 0.1795 0.5631 0.159 Uiso 1 1 calc R . .
C4 C 0.406(3) 0.2183(9) 0.511(8) 0.20(4) Uiso 1 1 d D . .
H4A H 0.3757 0.2336 0.5294 0.294 Uiso 1 1 calc R . .
H4B H 0.4269 0.2243 0.4446 0.294 Uiso 1 1 calc R . .
H4C H 0.4346 0.2165 0.5710 0.294 Uiso 1 1 calc R . .
C5 C 0.3825(11) 0.0988(7) 0.259(3) 0.070(10) Uiso 1 1 d D . .
H5A H 0.3670 0.0863 0.3194 0.084 Uiso 1 1 calc R . .
H5B H 0.3481 0.1099 0.2270 0.084 Uiso 1 1 calc R . .
C6 C 0.4077(18) 0.0779(11) 0.173(4) 0.13(2) Uiso 1 1 d D . .
H6A H 0.4443 0.0680 0.2010 0.153 Uiso 1 1 calc R . .
H6B H 0.4185 0.0898 0.1076 0.153 Uiso 1 1 calc R . .
C7 C 0.361(3) 0.0538(13) 0.143(6) 0.16(3) Uiso 1 1 d D . .
H7A H 0.3573 0.0389 0.2030 0.196 Uiso 1 1 calc R . .
H7B H 0.3218 0.0634 0.1310 0.196 Uiso 1 1 calc R . .
C8 C 0.382(4) 0.038(2) 0.039(7) 0.25(6) Uiso 1 1 d D . .
H8A H 0.3564 0.0199 0.0263 0.370 Uiso 1 1 calc R . .
H8B H 0.4235 0.0313 0.0473 0.370 Uiso 1 1 calc R . .
H8C H 0.3784 0.0517 -0.0227 0.370 Uiso 1 1 calc R . .
C9 C 0.4577(9) 0.1410(8) 0.219(3) 0.068(10) Uiso 1 1 d D . .
H9A H 0.4887 0.1535 0.2546 0.081 Uiso 1 1 calc R . .
H9B H 0.4785 0.1271 0.1677 0.081 Uiso 1 1 calc R . .
C10 C 0.4177(13) 0.1616(11) 0.153(4) 0.105(17) Uiso 1 1 d D . .
H10A H 0.3976 0.1762 0.2024 0.126 Uiso 1 1 calc R . .
H10B H 0.3864 0.1495 0.1163 0.126 Uiso 1 1 calc R . .
C11 C 0.4547(18) 0.1788(10) 0.069(3) 0.096(15) Uiso 1 1 d D . .
H11A H 0.4909 0.1875 0.1031 0.115 Uiso 1 1 calc R . .
H11B H 0.4675 0.1649 0.0100 0.115 Uiso 1 1 calc R . .
C12 C 0.416(3) 0.2043(18) 0.021(7) 0.23(5) Uiso 1 1 d D . .
H12A H 0.4393 0.2152 -0.0347 0.341 Uiso 1 1 calc R . .
H12B H 0.4048 0.2184 0.0789 0.341 Uiso 1 1 calc R . .
H12C H 0.3802 0.1956 -0.0122 0.341 Uiso 1 1 calc R . .
C13 C 0.4762(9) 0.1071(8) 0.371(3) 0.065(10) Uiso 1 1 d D . .
H13A H 0.5054 0.0981 0.3199 0.077 Uiso 1 1 calc R . .
H13B H 0.4973 0.1231 0.4127 0.077 Uiso 1 1 calc R . .
C14 C 0.4562(14) 0.0828(9) 0.450(4) 0.102(16) Uiso 1 1 d D . .
H14A H 0.4441 0.0645 0.4086 0.122 Uiso 1 1 calc R . .
H14B H 0.4211 0.0901 0.4913 0.122 Uiso 1 1 calc R . .
C15 C 0.5072(19) 0.0750(10) 0.528(3) 0.103(16) Uiso 1 1 d D . .
H15A H 0.5461 0.0761 0.4891 0.124 Uiso 1 1 calc R . .
H15B H 0.5080 0.0896 0.5887 0.124 Uiso 1 1 calc R . .
C16 C 0.497(4) 0.0429(13) 0.571(8) 0.22(5) Uiso 1 1 d D . .
H16A H 0.5307 0.0373 0.6194 0.328 Uiso 1 1 calc R . .
H16B H 0.4955 0.0286 0.5104 0.328 Uiso 1 1 calc R . .
H16C H 0.4598 0.0422 0.6122 0.328 Uiso 1 1 calc R . .
N2 N 0.2018(8) 0.1215(5) 0.8440(19) 0.064(8) Uiso 1 1 d D . .
C17 C 0.195(2) 0.1481(5) 0.922(2) 0.078(11) Uiso 1 1 d D . .
H17A H 0.1567 0.1459 0.9617 0.093 Uiso 1 1 calc R . .
H17B H 0.2277 0.1470 0.9767 0.093 Uiso 1 1 calc R . .
C18 C 0.197(4) 0.1791(5) 0.871(3) 0.21(4) Uiso 1 1 d D . .
H18A H 0.1571 0.1836 0.8374 0.254 Uiso 1 1 calc R . .
H18B H 0.2272 0.1795 0.8123 0.254 Uiso 1 1 calc R . .
C19 C 0.211(3) 0.2032(7) 0.956(5) 0.12(2) Uiso 1 1 d D . .
H19A H 0.2026 0.2236 0.9271 0.144 Uiso 1 1 calc R . .
H19B H 0.1864 0.1999 1.0219 0.144 Uiso 1 1 calc R . .
C20 C 0.278(3) 0.201(3) 0.986(10) 0.27(7) Uiso 1 1 d D . .
H20A H 0.2875 0.2161 1.0407 0.409 Uiso 1 1 calc R . .
H20B H 0.3020 0.2041 0.9206 0.409 Uiso 1 1 calc R . .
H20C H 0.2859 0.1805 1.0151 0.409 Uiso 1 1 calc R . .
C21 C 0.200(2) 0.0924(6) 0.911(2) 0.075(11) Uiso 1 1 d D . .
H21A H 0.2332 0.0930 0.9644 0.090 Uiso 1 1 calc R . .
H21B H 0.1620 0.0919 0.9521 0.090 Uiso 1 1 calc R . .
C22 C 0.205(3) 0.0634(5) 0.846(4) 0.108(17) Uiso 1 1 d D . .
H22A H 0.2479 0.0576 0.8384 0.129 Uiso 1 1 calc R . .
H22B H 0.1880 0.0661 0.7730 0.129 Uiso 1 1 calc R . .
C23 C 0.170(4) 0.0380(9) 0.910(8) 0.32(8) Uiso 1 1 d D . .
H23A H 0.1809 0.0186 0.8744 0.383 Uiso 1 1 calc R . .
H23B H 0.1880 0.0373 0.9838 0.383 Uiso 1 1 calc R . .
C24 C 0.102(4) 0.037(2) 0.926(9) 0.19(4) Uiso 1 1 d D . .
H24A H 0.0895 0.0164 0.9411 0.278 Uiso 1 1 calc R . .
H24B H 0.0825 0.0447 0.8602 0.278 Uiso 1 1 calc R . .
H24C H 0.0915 0.0503 0.9878 0.278 Uiso 1 1 calc R . .
C25 C 0.1524(10) 0.1236(12) 0.7584(19) 0.090(14) Uiso 1 1 d D . .
H25A H 0.1565 0.1432 0.7200 0.109 Uiso 1 1 calc R . .
H25B H 0.1587 0.1073 0.7042 0.109 Uiso 1 1 calc R . .
C26 C 0.0894(9) 0.1212(12) 0.801(3) 0.101(16) Uiso 1 1 d D . .
H26A H 0.0858 0.1327 0.8701 0.122 Uiso 1 1 calc R . .
H26B H 0.0798 0.0997 0.8165 0.122 Uiso 1 1 calc R . .
C27 C 0.0451(12) 0.1338(13) 0.718(4) 0.111(18) Uiso 1 1 d D . .
H27A H 0.0496 0.1561 0.7120 0.133 Uiso 1 1 calc R . .
H27B H 0.0533 0.1248 0.6451 0.133 Uiso 1 1 calc R . .
C28 C -0.0186(10) 0.126(2) 0.754(6) 0.20(4) Uiso 1 1 d D . .
H28A H -0.0474 0.1352 0.7040 0.293 Uiso 1 1 calc R . .
H28B H -0.0253 0.1334 0.8277 0.293 Uiso 1 1 calc R . .
H28C H -0.0238 0.1038 0.7527 0.293 Uiso 1 1 calc R . .
C29 C 0.2607(10) 0.1232(10) 0.7814(19) 0.074(11) Uiso 1 1 d D . .
H29A H 0.2619 0.1062 0.7288 0.089 Uiso 1 1 calc R . .
H29B H 0.2612 0.1423 0.7391 0.089 Uiso 1 1 calc R . .
C30 C 0.3165(9) 0.1219(12) 0.850(3) 0.111(18) Uiso 1 1 d D . .
H30A H 0.3272 0.1005 0.8647 0.133 Uiso 1 1 calc R . .
H30B H 0.3091 0.1320 0.9208 0.133 Uiso 1 1 calc R . .
C31 C 0.3683(13) 0.1376(11) 0.791(5) 0.14(3) Uiso 1 1 d D . .
H31A H 0.3548 0.1575 0.7624 0.173 Uiso 1 1 calc R . .
H31B H 0.4017 0.1413 0.8426 0.173 Uiso 1 1 calc R . .
C32 C 0.389(3) 0.1174(17) 0.698(5) 0.16(3) Uiso 1 1 d D . .
H32A H 0.4243 0.1266 0.6626 0.238 Uiso 1 1 calc R . .
H32B H 0.3570 0.1152 0.6444 0.238 Uiso 1 1 calc R . .
H32C H 0.4003 0.0974 0.7263 0.238 Uiso 1 1 calc R . .
N3 N 0.1738(7) 0.2702(5) 0.5186(14) 0.065(8) Uiso 1 1 d D . .
C33 C 0.2100(15) 0.2870(5) 0.605(3) 0.069(10) Uiso 1 1 d D . .
H33A H 0.2354 0.3023 0.5676 0.082 Uiso 1 1 calc R . .
H33B H 0.1819 0.2982 0.6524 0.082 Uiso 1 1 calc R . .
C34 C 0.2496(17) 0.2675(5) 0.675(3) 0.086(13) Uiso 1 1 d D . .
H34A H 0.2737 0.2538 0.6287 0.103 Uiso 1 1 calc R . .
H34B H 0.2246 0.2549 0.7239 0.103 Uiso 1 1 calc R . .
C35 C 0.2913(17) 0.2875(7) 0.743(3) 0.089(14) Uiso 1 1 d D . .
H35A H 0.3146 0.3011 0.6948 0.107 Uiso 1 1 calc R . .
H35B H 0.2675 0.3002 0.7935 0.107 Uiso 1 1 calc R . .
C36 C 0.3338(18) 0.2671(9) 0.808(4) 0.102(16) Uiso 1 1 d D . .
H36A H 0.3613 0.2797 0.8506 0.153 Uiso 1 1 calc R . .
H36B H 0.3569 0.2545 0.7575 0.153 Uiso 1 1 calc R . .
H36C H 0.3105 0.2541 0.8568 0.153 Uiso 1 1 calc R . .
C37 C 0.2153(16) 0.2567(6) 0.433(3) 0.083(13) Uiso 1 1 d D . .
H37A H 0.2353 0.2387 0.4642 0.100 Uiso 1 1 calc R . .
H37B H 0.1906 0.2497 0.3707 0.100 Uiso 1 1 calc R . .
C38 C 0.2627(18) 0.2779(10) 0.390(4) 0.115(19) Uiso 1 1 d D . .
H38A H 0.2909 0.2832 0.4488 0.138 Uiso 1 1 calc R . .
H38B H 0.2438 0.2968 0.3630 0.138 Uiso 1 1 calc R . .
C39 C 0.2970(18) 0.2626(13) 0.297(3) 0.15(3) Uiso 1 1 d D . .
H39A H 0.3343 0.2739 0.2813 0.176 Uiso 1 1 calc R . .
H39B H 0.3078 0.2416 0.3172 0.176 Uiso 1 1 calc R . .
C40 C 0.257(4) 0.2623(19) 0.195(4) 0.17(3) Uiso 1 1 d D . .
H40A H 0.2787 0.2527 0.1350 0.257 Uiso 1 1 calc R . .
H40B H 0.2466 0.2831 0.1753 0.257 Uiso 1 1 calc R . .
H40C H 0.2205 0.2508 0.2107 0.257 Uiso 1 1 calc R . .
C41 C 0.1338(13) 0.2941(4) 0.466(2) 0.055(8) Uiso 1 1 d D . .
H41A H 0.1072 0.3026 0.5224 0.066 Uiso 1 1 calc R . .
H41B H 0.1596 0.3108 0.4389 0.066 Uiso 1 1 calc R . .
C42 C 0.0956(15) 0.2831(5) 0.373(3) 0.072(11) Uiso 1 1 d D . .
H42A H 0.0714 0.2655 0.3966 0.087 Uiso 1 1 calc R . .
H42B H 0.1216 0.2764 0.3119 0.087 Uiso 1 1 calc R . .
C43 C 0.0542(15) 0.3085(6) 0.334(3) 0.073(11) Uiso 1 1 d D . .
H43A H 0.0281 0.3152 0.3944 0.088 Uiso 1 1 calc R . .
H43B H 0.0783 0.3261 0.3097 0.088 Uiso 1 1 calc R . .
C44 C 0.0160(18) 0.2968(9) 0.240(3) 0.094(15) Uiso 1 1 d D . .
H44A H -0.0094 0.3132 0.2122 0.140 Uiso 1 1 calc R . .
H44B H -0.0092 0.2800 0.2652 0.140 Uiso 1 1 calc R . .
H44C H 0.0422 0.2896 0.1811 0.140 Uiso 1 1 calc R . .
C45 C 0.1355(14) 0.2447(4) 0.566(3) 0.067(10) Uiso 1 1 d D . .
H45A H 0.1174 0.2333 0.5048 0.081 Uiso 1 1 calc R . .
H45B H 0.1621 0.2306 0.6058 0.081 Uiso 1 1 calc R . .
C46 C 0.0862(15) 0.2547(6) 0.641(3) 0.078(12) Uiso 1 1 d D . .
H46A H 0.0548 0.2654 0.5994 0.093 Uiso 1 1 calc R . .
H46B H 0.1024 0.2689 0.6963 0.093 Uiso 1 1 calc R . .
C47 C 0.059(2) 0.2272(8) 0.698(4) 0.114(19) Uiso 1 1 d D . .
H47A H 0.0893 0.2172 0.7449 0.137 Uiso 1 1 calc R . .
H47B H 0.0448 0.2123 0.6438 0.137 Uiso 1 1 calc R . .
C48 C 0.006(2) 0.2378(11) 0.768(5) 0.14(2) Uiso 1 1 d D . .
H48A H -0.0130 0.2202 0.8027 0.213 Uiso 1 1 calc R . .
H48B H -0.0232 0.2482 0.7223 0.213 Uiso 1 1 calc R . .
H48C H 0.0205 0.2517 0.8247 0.213 Uiso 1 1 calc R . .
N4 N 0.1890(9) 0.3755(4) 0.0591(18) 0.061(7) Uiso 1 1 d D . .
C49 C 0.2048(16) 0.4007(5) -0.0210(17) 0.053(8) Uiso 1 1 d D . .
H49A H 0.2420 0.3949 -0.0595 0.064 Uiso 1 1 calc R . .
H49B H 0.1725 0.4020 -0.0761 0.064 Uiso 1 1 calc R . .
C50 C 0.213(3) 0.4317(5) 0.028(3) 0.114(18) Uiso 1 1 d D . .
H50A H 0.2440 0.4306 0.0868 0.137 Uiso 1 1 calc R . .
H50B H 0.1754 0.4387 0.0611 0.137 Uiso 1 1 calc R . .
C51 C 0.234(3) 0.4541(7) -0.059(4) 0.12(2) Uiso 1 1 d D . .
H51A H 0.2185 0.4477 -0.1311 0.147 Uiso 1 1 calc R . .
H51B H 0.2176 0.4745 -0.0429 0.147 Uiso 1 1 calc R . .
C52 C 0.302(3) 0.455(4) -0.060(14) 0.44(13) Uiso 1 1 d D . .
H52A H 0.3157 0.4689 -0.1181 0.661 Uiso 1 1 calc R . .
H52B H 0.3179 0.4347 -0.0742 0.661 Uiso 1 1 calc R . .
H52C H 0.3169 0.4624 0.0100 0.661 Uiso 1 1 calc R . .
C53 C 0.1349(10) 0.3851(8) 0.1267(17) 0.056(8) Uiso 1 1 d D . .
H53A H 0.1235 0.3680 0.1746 0.067 Uiso 1 1 calc R . .
H53B H 0.1470 0.4022 0.1741 0.067 Uiso 1 1 calc R . .
C54 C 0.0806(12) 0.3947(13) 0.062(3) 0.107(18) Uiso 1 1 d D . .
H54A H 0.0675 0.3778 0.0148 0.129 Uiso 1 1 calc R . .
H54B H 0.0907 0.4122 0.0157 0.129 Uiso 1 1 calc R . .
C55 C 0.0297(13) 0.4033(12) 0.140(4) 0.12(2) Uiso 1 1 d D . .
H55A H -0.0088 0.3952 0.1123 0.148 Uiso 1 1 calc R . .
H55B H 0.0371 0.3946 0.2128 0.148 Uiso 1 1 calc R . .
C56 C 0.026(5) 0.4379(13) 0.147(11) 0.29(7) Uiso 1 1 d D . .
H56A H -0.0020 0.4436 0.2048 0.431 Uiso 1 1 calc R . .
H56B H 0.0129 0.4462 0.0777 0.431 Uiso 1 1 calc R . .
H56C H 0.0661 0.4460 0.1649 0.431 Uiso 1 1 calc R . .
C57 C 0.2412(14) 0.3669(12) 0.133(2) 0.095(15) Uiso 1 1 d D . .
H57A H 0.2590 0.3858 0.1626 0.114 Uiso 1 1 calc R . .
H57B H 0.2253 0.3552 0.1954 0.114 Uiso 1 1 calc R . .
C58 C 0.2901(17) 0.3486(15) 0.080(4) 0.13(2) Uiso 1 1 d D . .
H58A H 0.3017 0.3583 0.0101 0.160 Uiso 1 1 calc R . .
H58B H 0.2753 0.3280 0.0639 0.160 Uiso 1 1 calc R . .
C59 C 0.345(3) 0.347(3) 0.155(9) 0.36(10) Uiso 1 1 d D . .
H59A H 0.3317 0.3423 0.2301 0.429 Uiso 1 1 calc R . .
H59B H 0.3660 0.3665 0.1552 0.429 Uiso 1 1 calc R . .
C60 C 0.386(2) 0.3218(17) 0.113(7) 0.18(4) Uiso 1 1 d D . .
H60A H 0.4098 0.3137 0.1743 0.267 Uiso 1 1 calc R . .
H60B H 0.4133 0.3301 0.0583 0.267 Uiso 1 1 calc R . .
H60C H 0.3623 0.3054 0.0813 0.267 Uiso 1 1 calc R . .
C61 C 0.169(3) 0.3494(8) -0.013(3) 0.118(19) Uiso 1 1 d D . .
H61A H 0.1397 0.3574 -0.0673 0.142 Uiso 1 1 calc R . .
H61B H 0.2039 0.3418 -0.0544 0.142 Uiso 1 1 calc R . .
C62 C 0.140(3) 0.3230(9) 0.045(5) 0.17(3) Uiso 1 1 d D . .
H62A H 0.0963 0.3239 0.0361 0.202 Uiso 1 1 calc R . .
H62B H 0.1496 0.3242 0.1236 0.202 Uiso 1 1 calc R . .
C63 C 0.164(4) 0.2931(8) -0.001(9) 0.29(7) Uiso 1 1 d D . .
H63A H 0.2028 0.2966 -0.0387 0.351 Uiso 1 1 calc R . .
H63B H 0.1706 0.2784 0.0581 0.351 Uiso 1 1 calc R . .
C64 C 0.118(6) 0.281(2) -0.082(9) 0.27(6) Uiso 1 1 d D . .
H64A H 0.1291 0.2597 -0.1018 0.398 Uiso 1 1 calc R . .
H64B H 0.1179 0.2932 -0.1479 0.398 Uiso 1 1 calc R . .
H64C H 0.0784 0.2807 -0.0488 0.398 Uiso 1 1 calc R . .
N5 N 0.4933(11) 0.3675(5) 0.7183(17) 0.074(9) Uiso 1 1 d D . .
C65 C 0.5419(9) 0.3847(8) 0.657(3) 0.066(10) Uiso 1 1 d D . .
H65A H 0.5665 0.3960 0.7099 0.079 Uiso 1 1 calc R . .
H65B H 0.5684 0.3697 0.6206 0.079 Uiso 1 1 calc R . .
C66 C 0.5198(10) 0.4067(8) 0.572(3) 0.069(10) Uiso 1 1 d D . .
H66A H 0.4963 0.4230 0.6068 0.083 Uiso 1 1 calc R . .
H66B H 0.4934 0.3960 0.5194 0.083 Uiso 1 1 calc R . .
C67 C 0.5731(12) 0.4205(9) 0.511(3) 0.085(13) Uiso 1 1 d D . .
H67A H 0.6017 0.4294 0.5633 0.102 Uiso 1 1 calc R . .
H67B H 0.5941 0.4045 0.4689 0.102 Uiso 1 1 calc R . .
C68 C 0.5501(18) 0.4450(10) 0.434(4) 0.108(18) Uiso 1 1 d D . .
H68A H 0.5839 0.4539 0.3940 0.161 Uiso 1 1 calc R . .
H68B H 0.5298 0.4609 0.4755 0.161 Uiso 1 1 calc R . .
H68C H 0.5219 0.4361 0.3815 0.161 Uiso 1 1 calc R . .
C69 C 0.4599(12) 0.3471(8) 0.638(3) 0.082(13) Uiso 1 1 d D . .
H69A H 0.4278 0.3364 0.6785 0.098 Uiso 1 1 calc R . .
H69B H 0.4404 0.3601 0.5831 0.098 Uiso 1 1 calc R . .
C70 C 0.4978(17) 0.3239(9) 0.581(4) 0.102(17) Uiso 1 1 d D . .
H70A H 0.5302 0.3169 0.6296 0.122 Uiso 1 1 calc R . .
H70B H 0.5165 0.3332 0.5156 0.122 Uiso 1 1 calc R . .
C71 C 0.459(3) 0.2969(8) 0.546(5) 0.17(3) Uiso 1 1 d D . .
H71A H 0.4852 0.2798 0.5240 0.205 Uiso 1 1 calc R . .
H71B H 0.4341 0.2902 0.6080 0.205 Uiso 1 1 calc R . .
C72 C 0.419(3) 0.307(2) 0.451(7) 0.19(4) Uiso 1 1 d D . .
H72A H 0.3974 0.2889 0.4236 0.287 Uiso 1 1 calc R . .
H72B H 0.4444 0.3149 0.3926 0.287 Uiso 1 1 calc R . .
H72C H 0.3910 0.3220 0.4755 0.287 Uiso 1 1 calc R . .
C73 C 0.5257(14) 0.3493(10) 0.806(3) 0.090(14) Uiso 1 1 d D . .
H73A H 0.5537 0.3351 0.7696 0.108 Uiso 1 1 calc R . .
H73B H 0.5499 0.3634 0.8503 0.108 Uiso 1 1 calc R . .
C74 C 0.486(2) 0.3313(16) 0.881(5) 0.19(4) Uiso 1 1 d D . .
H74A H 0.4599 0.3177 0.8375 0.231 Uiso 1 1 calc R . .
H74B H 0.4598 0.3452 0.9226 0.231 Uiso 1 1 calc R . .
C75 C 0.524(4) 0.3125(14) 0.959(5) 0.23(5) Uiso 1 1 d D . .
H75A H 0.5644 0.3216 0.9660 0.280 Uiso 1 1 calc R . .
H75B H 0.5052 0.3123 1.0324 0.280 Uiso 1 1 calc R . .
C76 C 0.529(5) 0.2802(15) 0.915(10) 0.25(6) Uiso 1 1 d D . .
H76A H 0.5471 0.2671 0.9708 0.368 Uiso 1 1 calc R . .
H76B H 0.5538 0.2801 0.8498 0.368 Uiso 1 1 calc R . .
H76C H 0.4888 0.2725 0.8977 0.368 Uiso 1 1 calc R . .
C77 C 0.4498(12) 0.3890(9) 0.775(4) 0.086(13) Uiso 1 1 d D . .
H77A H 0.4269 0.4000 0.7180 0.103 Uiso 1 1 calc R . .
H77B H 0.4208 0.3768 0.8169 0.103 Uiso 1 1 calc R . .
C78 C 0.478(2) 0.4120(13) 0.850(6) 0.15(3) Uiso 1 1 d D . .
H78A H 0.5070 0.4244 0.8092 0.179 Uiso 1 1 calc R . .
H78B H 0.4993 0.4014 0.9091 0.179 Uiso 1 1 calc R . .
C79 C 0.429(3) 0.432(3) 0.899(11) 0.36(10) Uiso 1 1 d D . .
H79A H 0.4137 0.4464 0.8421 0.433 Uiso 1 1 calc R . .
H79B H 0.3955 0.4199 0.9254 0.433 Uiso 1 1 calc R . .
C80 C 0.456(5) 0.451(3) 0.992(9) 0.31(8) Uiso 1 1 d D . .
H80A H 0.4451 0.4412 1.0618 0.472 Uiso 1 1 calc R . .
H80B H 0.4414 0.4714 0.9901 0.472 Uiso 1 1 calc R . .
H80C H 0.5001 0.4507 0.9857 0.472 Uiso 1 1 calc R . .
N6 N 0.2432(9) 0.4894(6) 0.5077(17) 0.076(9) Uiso 1 1 d D . .
C81 C 0.2067(16) 0.4656(5) 0.569(3) 0.077(12) Uiso 1 1 d D . .
H81A H 0.1863 0.4526 0.5146 0.092 Uiso 1 1 calc R . .
H81B H 0.2346 0.4526 0.6104 0.092 Uiso 1 1 calc R . .
C82 C 0.160(2) 0.4779(7) 0.646(4) 0.12(2) Uiso 1 1 d D . .
H82A H 0.1306 0.4902 0.6053 0.147 Uiso 1 1 calc R . .
H82B H 0.1796 0.4911 0.7006 0.147 Uiso 1 1 calc R . .
C83 C 0.128(2) 0.4517(9) 0.703(4) 0.116(19) Uiso 1 1 d D . .
H83A H 0.1105 0.4378 0.6490 0.140 Uiso 1 1 calc R . .
H83B H 0.1573 0.4400 0.7478 0.140 Uiso 1 1 calc R . .
C84 C 0.079(4) 0.4647(14) 0.777(7) 0.22(5) Uiso 1 1 d D . .
H84A H 0.0577 0.4480 0.8124 0.337 Uiso 1 1 calc R . .
H84B H 0.0510 0.4765 0.7324 0.337 Uiso 1 1 calc R . .
H84C H 0.0972 0.4778 0.8319 0.337 Uiso 1 1 calc R . .
C85 C 0.2893(15) 0.4695(6) 0.451(4) 0.081(12) Uiso 1 1 d D . .
H85A H 0.3095 0.4567 0.5060 0.098 Uiso 1 1 calc R . .
H85B H 0.2680 0.4557 0.4002 0.098 Uiso 1 1 calc R . .
C86 C 0.3367(18) 0.4862(9) 0.387(4) 0.114(19) Uiso 1 1 d D . .
H86A H 0.3590 0.4999 0.4364 0.137 Uiso 1 1 calc R . .
H86B H 0.3175 0.4987 0.3300 0.137 Uiso 1 1 calc R . .
C87 C 0.3800(17) 0.4637(13) 0.335(4) 0.16(3) Uiso 1 1 d D . .
H87A H 0.3949 0.4492 0.3898 0.191 Uiso 1 1 calc R . .
H87B H 0.4148 0.4747 0.3037 0.191 Uiso 1 1 calc R . .
C88 C 0.347(4) 0.4466(18) 0.244(6) 0.19(4) Uiso 1 1 d D . .
H88A H 0.3750 0.4328 0.2077 0.292 Uiso 1 1 calc R . .
H88B H 0.3311 0.4611 0.1914 0.292 Uiso 1 1 calc R . .
H88C H 0.3141 0.4349 0.2759 0.292 Uiso 1 1 calc R . .
C89 C 0.208(2) 0.5088(5) 0.427(3) 0.108(18) Uiso 1 1 d D . .
H89A H 0.1795 0.5215 0.4687 0.129 Uiso 1 1 calc R . .
H89B H 0.2365 0.5227 0.3904 0.129 Uiso 1 1 calc R . .
C90 C 0.174(2) 0.4916(6) 0.342(3) 0.098(16) Uiso 1 1 d D . .
H90A H 0.1418 0.4795 0.3763 0.118 Uiso 1 1 calc R . .
H90B H 0.2011 0.4775 0.3033 0.118 Uiso 1 1 calc R . .
C91 C 0.146(2) 0.5137(9) 0.260(4) 0.12(2) Uiso 1 1 d D . .
H91A H 0.1259 0.5304 0.2989 0.142 Uiso 1 1 calc R . .
H91B H 0.1782 0.5226 0.2137 0.142 Uiso 1 1 calc R . .
C92 C 0.101(2) 0.4966(12) 0.189(4) 0.13(2) Uiso 1 1 d D . .
H92A H 0.0831 0.5107 0.1367 0.190 Uiso 1 1 calc R . .
H92B H 0.0702 0.4878 0.2349 0.190 Uiso 1 1 calc R . .
H92C H 0.1221 0.4805 0.1490 0.190 Uiso 1 1 calc R . .
C93 C 0.273(2) 0.5111(5) 0.588(3) 0.101(16) Uiso 1 1 d D . .
H93A H 0.2982 0.5255 0.5457 0.121 Uiso 1 1 calc R . .
H93B H 0.2417 0.5229 0.6249 0.121 Uiso 1 1 calc R . .
C94 C 0.312(2) 0.4963(8) 0.673(3) 0.100(16) Uiso 1 1 d D . .
H94A H 0.3435 0.4840 0.6371 0.120 Uiso 1 1 calc R . .
H94B H 0.2874 0.4827 0.7185 0.120 Uiso 1 1 calc R . .
C95 C 0.341(2) 0.5205(11) 0.744(4) 0.12(2) Uiso 1 1 d D . .
H95A H 0.3233 0.5202 0.8180 0.147 Uiso 1 1 calc R . .
H95B H 0.3345 0.5409 0.7125 0.147 Uiso 1 1 calc R . .
C96 C 0.409(2) 0.514(3) 0.752(11) 0.30(7) Uiso 1 1 d D . .
H96A H 0.4281 0.5302 0.7932 0.444 Uiso 1 1 calc R . .
H96B H 0.4255 0.5133 0.6781 0.444 Uiso 1 1 calc R . .
H96C H 0.4149 0.4946 0.7880 0.444 Uiso 1 1 calc R . .

loop_
_atom_site_aniso_label
_atom_site_aniso_U_11
_atom_site_aniso_U_22
_atom_site_aniso_U_33
_atom_site_aniso_U_23
_atom_site_aniso_U_13
_atom_site_aniso_U_12
Se1 0.0514(18) 0.079(2) 0.0252(13) 0.0038(14) 0.0115(12) 0.0038(16)
V1 0.060(3) 0.040(3) 0.0189(19) 0.0026(18) -0.0004(19) 0.007(2)
V2 0.036(2) 0.059(3) 0.0215(19) 0.002(2) 0.0052(17) 0.013(2)
V3 0.040(3) 0.067(3) 0.022(2) 0.005(2) 0.0022(18) 0.010(2)
O1 0.067(17) 0.15(3) 0.065(17) 0.033(19) 0.001(14) -0.065(18)
O2 0.063(14) 0.042(11) 0.030(10) 0.007(8) -0.006(9) 0.010(10)
O3 0.073(15) 0.036(11) 0.031(10) -0.003(8) 0.015(10) 0.008(10)
O4 0.038(11) 0.097(18) 0.029(10) -0.009(11) -0.001(8) 0.015(11)
O5 0.039(12) 0.073(16) 0.055(13) 0.004(12) 0.002(10) 0.011(11)
O6 0.063(14) 0.083(17) 0.038(11) 0.002(12) 0.005(10) 0.000(13)
O7 0.038(12) 0.13(2) 0.036(11) 0.013(13) 0.001(9) -0.005(13)
O8 0.061(13) 0.061(14) 0.039(11) 0.002(10) -0.003(11) 0.004(11)
O9 0.077(15) 0.058(13) 0.023(9) 0.009(9) 0.000(10) -0.001(12)
O10 0.030(10) 0.095(17) 0.035(10) 0.012(11) 0.002(8) 0.007(11)
O11 0.052(12) 0.056(12) 0.025(9) 0.006(8) 0.010(8) 0.004(10)
Se2 0.118(4) 0.062(2) 0.0418(18) 0.0098(16) -0.016(2) 0.009(2)
V4 0.060(3) 0.073(4) 0.019(2) -0.007(2) -0.001(2) 0.016(3)
V5 0.047(3) 0.046(3) 0.027(2) -0.001(2) 0.003(2) 0.007(2)
V6 0.068(4) 0.045(3) 0.033(3) 0.000(2) -0.013(2) 0.004(3)
O12 0.23(5) 0.048(16) 0.13(3) 0.002(18) -0.10(3) 0.06(2)
O13 0.067(16) 0.10(2) 0.029(11) -0.026(12) -0.005(10) 0.017(14)
O14 0.069(15) 0.083(18) 0.033(11) 0.002(11) -0.004(10) 0.034(13)
O15 0.052(12) 0.061(13) 0.025(9) -0.001(9) 0.010(8) 0.010(10)
O16 0.047(13) 0.072(16) 0.10(2) 0.012(16) 0.018(15) 0.013(12)
O17 0.070(16) 0.082(18) 0.057(15) 0.009(14) -0.016(13) 0.000(14)
O18 0.088(19) 0.053(14) 0.058(15) 0.000(11) -0.020(13) 0.002(14)
O19 0.066(15) 0.067(15) 0.039(12) -0.012(11) 0.004(10) 0.016(12)
O20 0.10(2) 0.073(16) 0.023(10) -0.011(10) -0.002(11) 0.009(15)
O21 0.095(18) 0.045(12) 0.048(12) 0.007(10) -0.024(13) 0.022(12)
O22 0.073(17) 0.065(15) 0.045(12) -0.002(11) -0.016(11) 0.003(13)

loop_
_atom_type_symbol
_atom_type_description
_atom_type_scat_dispersion_real
_atom_type_scat_dispersion_imag
_atom_type_scat_source
C C 0.0033 0.0016 'International Tables Vol C Tables 4.2.6.8 and 6.1.1.4'
H H 0.0000 0.0000 'International Tables Vol C Tables 4.2.6.8 and 6.1.1.4'
N N 0.0061 0.0033 'International Tables Vol C Tables 4.2.6.8 and 6.1.1.4'
O O 0.0106 0.0060 'International Tables Vol C Tables 4.2.6.8 and 6.1.1.4'
V V 0.3005 0.5294 'International Tables Vol C Tables 4.2.6.8 and 6.1.1.4'
Se Se -0.0929 2.2259 'International Tables Vol C Tables 4.2.6.8 and 6.1.1.4'

loop_
_geom_angle_atom_site_label_1
_geom_angle_atom_site_label_2
_geom_angle_atom_site_label_3
_geom_angle
_geom_angle_site_symmetry_1
_geom_angle_site_symmetry_3
_geom_angle_publ_flag
O1 Se1 O11 105.8(13) . . ?
O1 Se1 O8 100.6(16) . . ?
O11 Se1 O8 101.4(10) . . ?
O3 V1 O2 109.8(11) . . ?
O3 V1 O9 112.6(11) . . ?
O2 V1 O9 110.5(11) . . ?
O3 V1 O8 104.8(11) . . ?
O2 V1 O8 108.1(11) . . ?
O9 V1 O8 110.7(10) . . ?
O4 V2 O5 106.7(12) . . ?
O4 V2 O9 111.4(12) . . ?
O5 V2 O9 109.8(11) . . ?
O4 V2 O10 111.2(10) . . ?
O5 V2 O10 109.1(11) . . ?
O9 V2 O10 108.6(11) . . ?
O7 V3 O6 108.2(15) . . ?
O7 V3 O10 109.4(11) . . ?
O6 V3 O10 112.0(12) . . ?
O7 V3 O11 108.8(11) . . ?
O6 V3 O11 111.8(11) . . ?
O10 V3 O11 106.6(10) . . ?
Se1 O8 V1 121.8(13) . . ?
V1 O9 V2 146.0(15) . . ?
V3 O10 V2 134.9(14) . . ?
Se1 O11 V3 130.4(12) . . ?
O12 Se2 O19 103.1(18) . . ?
O12 Se2 O22 103.1(16) . . ?
O19 Se2 O22 101.2(12) . . ?
O14 V4 O13 109.7(12) . . ?
O14 V4 O20 114.5(12) . . ?
O13 V4 O20 109.6(14) . . ?
O14 V4 O19 107.3(12) . . ?
O13 V4 O19 106.6(12) . . ?
O20 V4 O19 108.9(11) . . ?
O15 V5 O16 107.3(13) . . ?
O15 V5 O21 110.9(12) . . ?
O16 V5 O21 108.5(14) . . ?
O15 V5 O20 112.6(12) . . ?
O16 V5 O20 108.7(15) . . ?
O21 V5 O20 108.7(11) . . ?
O17 V6 O18 110.2(15) . . ?
O17 V6 O21 110.9(14) . . ?
O18 V6 O21 109.1(12) . . ?
O17 V6 O22 110.8(13) . . ?
O18 V6 O22 107.0(12) . . ?
O21 V6 O22 108.7(12) . . ?
Se2 O19 V4 125.0(14) . . ?
V4 O20 V5 146.3(17) . . ?
V5 O21 V6 136.1(15) . . ?
Se2 O22 V6 130.6(15) . . ?
C1 N1 C9 112(2) . . ?
C1 N1 C5 103.5(15) . . ?
C9 N1 C5 114(2) . . ?
C1 N1 C13 110(2) . . ?
C9 N1 C13 105.8(13) . . ?
C5 N1 C13 112(2) . . ?
C2 C1 N1 115.5(6) . . ?
C1 C2 C3 110.0(6) . . ?
C4 C3 C2 108.8(6) . . ?
C6 C5 N1 115.6(6) . . ?
C5 C6 C7 110.0(6) . . ?
C8 C7 C6 108.8(6) . . ?
C10 C9 N1 115.5(6) . . ?
C9 C10 C11 110.0(6) . . ?
C12 C11 C10 108.8(6) . . ?
C14 C13 N1 115.4(6) . . ?
C13 C14 C15 110.0(6) . . ?
C16 C15 C14 108.9(6) . . ?
C17 N2 C21 107.8(18) . . ?
C17 N2 C29 111(2) . . ?
C21 N2 C29 109(3) . . ?
C17 N2 C25 108(3) . . ?
C21 N2 C25 114(3) . . ?
C29 N2 C25 105.8(15) . . ?
C18 C17 N2 115.5(6) . . ?
C17 C18 C19 110.1(6) . . ?
C20 C19 C18 108.9(6) . . ?
C22 C21 N2 115.4(6) . . ?
C21 C22 C23 107.7(6) . . ?
C24 C23 C22 125(8) . . ?
C26 C25 N2 115.5(6) . . ?
C25 C26 C27 110.0(6) . . ?
C28 C27 C26 108.7(6) . . ?
C30 C29 N2 115.4(6) . . ?
C29 C30 C31 110.0(6) . . ?
C32 C31 C30 108.8(6) . . ?
C33 N3 C37 110(2) . . ?
C33 N3 C41 105.6(11) . . ?
C37 N3 C41 109(2) . . ?
C33 N3 C45 113(2) . . ?
C37 N3 C45 108.4(14) . . ?
C41 N3 C45 110(2) . . ?
C34 C33 N3 115.6(6) . . ?
C33 C34 C35 110.0(6) . . ?
C36 C35 C34 108.8(6) . . ?
C38 C37 N3 115.4(6) . . ?
C37 C38 C39 110.0(6) . . ?
C40 C39 C38 108.7(6) . . ?
C42 C41 N3 115.5(6) . . ?
C41 C42 C43 109.9(6) . . ?
C44 C43 C42 108.9(6) . . ?
C46 C45 N3 115.4(6) . . ?
C45 C46 C47 110.1(6) . . ?
C46 C47 C48 108.8(6) . . ?
C53 N4 C49 109.4(19) . . ?
C53 N4 C61 107(3) . . ?
C49 N4 C61 103.9(19) . . ?
C53 N4 C57 110.5(16) . . ?
C49 N4 C57 113(3) . . ?
C61 N4 C57 113(3) . . ?
C50 C49 N4 115.4(6) . . ?
C49 C50 C51 110.0(6) . . ?
C52 C51 C50 108.8(6) . . ?
C54 C53 N4 115.5(6) . . ?
C53 C54 C55 110.0(6) . . ?
C56 C55 C54 108.8(6) . . ?
C58 C57 N4 115.3(6) . . ?
C57 C58 C59 110.0(6) . . ?
C58 C59 C60 108.7(6) . . ?
C62 C61 N4 115.4(6) . . ?
C61 C62 C63 110.0(6) . . ?
C64 C63 C62 108.8(6) . . ?
C65 N5 C77 112(2) . . ?
C65 N5 C73 106.0(17) . . ?
C77 N5 C73 108(3) . . ?
C65 N5 C69 109(2) . . ?
C77 N5 C69 110.2(18) . . ?
C73 N5 C69 112(3) . . ?
C66 C65 N5 115.6(6) . . ?
C65 C66 C67 109.9(6) . . ?
C68 C67 C66 108.9(6) . . ?
C70 C69 N5 115.4(6) . . ?
C69 C70 C71 110.1(6) . . ?
C72 C71 C70 108.9(6) . . ?
C74 C73 N5 115.4(6) . . ?
C73 C74 C75 110.0(6) . . ?
C76 C75 C74 108.8(6) . . ?
C78 C77 N5 115.6(6) . . ?
C77 C78 C79 110.0(6) . . ?
C80 C79 C78 108.8(6) . . ?
C81 N6 C89 115(3) . . ?
C81 N6 C93 110(3) . . ?
C89 N6 C93 106.9(14) . . ?
C81 N6 C85 101.1(16) . . ?
C89 N6 C85 112(3) . . ?
C93 N6 C85 111(3) . . ?
C82 C81 N6 115.6(6) . . ?
C81 C82 C83 109.9(6) . . ?
C84 C83 C82 108.8(6) . . ?
C86 C85 N6 115.4(6) . . ?
C85 C86 C87 110.1(6) . . ?
C86 C87 C88 108.9(6) . . ?
C90 C89 N6 115.5(6) . . ?
C89 C90 C91 109.9(6) . . ?
C92 C91 C90 108.9(6) . . ?
C94 C93 N6 115.4(6) . . ?
C93 C94 C95 110.0(6) . . ?
C94 C95 C96 108.8(6) . . ?

loop_
_geom_bond_atom_site_label_1
_geom_bond_atom_site_label_2
_geom_bond_distance
_geom_bond_site_symmetry_2
_geom_bond_publ_flag
Se1 O1 1.62(2) . ?
Se1 O11 1.731(18) . ?
Se1 O8 1.74(2) . ?
V1 O3 1.634(19) . ?
V1 O2 1.651(19) . ?
V1 O9 1.79(2) . ?
V1 O8 1.89(2) . ?
V2 O4 1.65(2) . ?
V2 O5 1.65(3) . ?
V2 O9 1.81(2) . ?
V2 O10 1.81(2) . ?
V3 O7 1.62(2) . ?
V3 O6 1.64(3) . ?
V3 O10 1.78(2) . ?
V3 O11 1.886(19) . ?
Se2 O12 1.64(4) . ?
Se2 O19 1.71(3) . ?
Se2 O22 1.71(2) . ?
V4 O14 1.62(3) . ?
V4 O13 1.63(3) . ?
V4 O20 1.78(2) . ?
V4 O19 1.87(2) . ?
V5 O15 1.61(2) . ?
V5 O16 1.63(2) . ?
V5 O21 1.78(2) . ?
V5 O20 1.81(2) . ?
V6 O17 1.59(3) . ?
V6 O18 1.66(3) . ?
V6 O21 1.82(2) . ?
V6 O22 1.88(3) . ?
N1 C1 1.524(6) . ?
N1 C9 1.524(6) . ?
N1 C5 1.524(6) . ?
N1 C13 1.525(6) . ?
C1 C2 1.507(6) . ?
C2 C3 1.530(6) . ?
C3 C4 1.530(6) . ?
C5 C6 1.506(6) . ?
C6 C7 1.530(6) . ?
C7 C8 1.530(6) . ?
C9 C10 1.507(6) . ?
C10 C11 1.530(6) . ?
C11 C12 1.530(6) . ?
C13 C14 1.508(6) . ?
C14 C15 1.530(6) . ?
C15 C16 1.529(6) . ?
N2 C17 1.525(6) . ?
N2 C21 1.525(6) . ?
N2 C29 1.525(6) . ?
N2 C25 1.525(6) . ?
C17 C18 1.506(6) . ?
C18 C19 1.530(6) . ?
C19 C20 1.529(6) . ?
C21 C22 1.507(6) . ?
C22 C23 1.574(6) . ?
C23 C24 1.530(6) . ?
C25 C26 1.507(6) . ?
C26 C27 1.531(6) . ?
C27 C28 1.530(6) . ?
C29 C30 1.507(6) . ?
C30 C31 1.530(6) . ?
C31 C32 1.530(6) . ?
N3 C33 1.525(6) . ?
N3 C37 1.525(6) . ?
N3 C41 1.525(6) . ?
N3 C45 1.526(6) . ?
C33 C34 1.507(6) . ?
C34 C35 1.530(6) . ?
C35 C36 1.530(6) . ?
C37 C38 1.508(6) . ?
C38 C39 1.530(6) . ?
C39 C40 1.530(6) . ?
C41 C42 1.508(6) . ?
C42 C43 1.530(6) . ?
C43 C44 1.529(6) . ?
C45 C46 1.507(6) . ?
C46 C47 1.530(6) . ?
C47 C48 1.530(6) . ?
N4 C53 1.525(6) . ?
N4 C49 1.525(6) . ?
N4 C61 1.526(6) . ?
N4 C57 1.526(6) . ?
C49 C50 1.507(6) . ?
C50 C51 1.530(6) . ?
C51 C52 1.530(6) . ?
C53 C54 1.507(6) . ?
C54 C55 1.530(6) . ?
C55 C56 1.529(6) . ?
C57 C58 1.508(6) . ?
C58 C59 1.530(6) . ?
C59 C60 1.531(6) . ?
C61 C62 1.507(6) . ?
C62 C63 1.530(6) . ?
C63 C64 1.530(6) . ?
N5 C65 1.524(6) . ?
N5 C77 1.524(6) . ?
N5 C73 1.525(6) . ?
N5 C69 1.526(6) . ?
C65 C66 1.508(6) . ?
C66 C67 1.530(6) . ?
C67 C68 1.529(6) . ?
C69 C70 1.507(6) . ?
C70 C71 1.530(6) . ?
C71 C72 1.529(6) . ?
C73 C74 1.507(6) . ?
C74 C75 1.530(6) . ?
C75 C76 1.530(6) . ?
C77 C78 1.507(6) . ?
C78 C79 1.530(6) . ?
C79 C80 1.530(6) . ?
N6 C81 1.524(6) . ?
N6 C89 1.524(6) . ?
N6 C93 1.525(6) . ?
N6 C85 1.526(6) . ?
C81 C82 1.507(6) . ?
C82 C83 1.531(6) . ?
C83 C84 1.530(6) . ?
C85 C86 1.507(6) . ?
C86 C87 1.529(6) . ?
C87 C88 1.530(6) . ?
C89 C90 1.507(6) . ?
C90 C91 1.530(6) . ?
C91 C92 1.529(6) . ?
C93 C94 1.507(6) . ?
C94 C95 1.530(6) . ?
C95 C96 1.530(6) . ?

loop_
_geom_torsion_atom_site_label_1
_geom_torsion_atom_site_label_2
_geom_torsion_atom_site_label_3
_geom_torsion_atom_site_label_4
_geom_torsion
_geom_torsion_site_symmetry_1
_geom_torsion_site_symmetry_2
_geom_torsion_site_symmetry_3
_geom_torsion_site_symmetry_4
_geom_torsion_publ_flag
O11 Se1 O8 V1 -82.6(15) . . . . ?
Se1 O8 V1 O9 102.1(15) . . . . ?
O8 V1 O9 V2 -57(3) . . . . ?
V1 O9 V2 O10 28(3) . . . . ?
O9 V2 O10 V3 34(2) . . . . ?
V2 O10 V3 O11 -89(2) . . . . ?
O10 V3 O11 Se1 101.4(17) . . . . ?
V3 O11 Se1 O8 -25.1(18) . . . . ?
O22 Se2 O19 V4 -86.8(17) . . . . ?
Se2 O19 V4 O20 106.3(17) . . . . ?
O19 V4 O20 V5 -51(3) . . . . ?
V4 O20 V5 O21 19(3) . . . . ?
O20 V5 O21 V6 41(3) . . . . ?
V5 O21 V6 O22 -90(2) . . . . ?
O21 V6 O22 Se2 94(2) . . . . ?
V6 O22 Se2 O19 -24(2) . . . . ?
